data_7102681
loop_
_publ_author_name
'Turner, David R'
'Hursthouse, M B'
'Light, M E'
'Steed, Jonathan W'

_publ_section_title
;
 Linear distortion of octahedral metal centres by multiple hydrogen
 bonds in modular ML(4) systems.
;
_journal_issue 12
_journal_name_full 'Chemical communications (Cambridge, England)'
_journal_page_first 1354
_journal_page_last 1355
_journal_paper_doi 10.1039/b402884h
_journal_year 2004
_chemical_formula_sum 'C52 H58 N12 Ni O12 S'
_chemical_formula_weight 1133.87
_chemical_name_common '[Ni(TUP)4(H2O)2]SO4.2H2O'
_chemical_name_systematic
;
[Ni(TUP)4(H2O)2]SO4.2H2O
;
_space_group_IT_number 85
_symmetry_cell_setting tetragonal
_symmetry_space_group_name_Hall '-P 4a'
_symmetry_space_group_name_H-M 'P 4/n :2'
_atom_sites_solution_hydrogens geom
_atom_sites_solution_primary direct
_atom_sites_solution_secondary difmap
_audit_creation_method SHELXL-97
_cell_angle_alpha 90.00
_cell_angle_beta 90.00
_cell_angle_gamma 90.00
_cell_formula_units_Z 2
_cell_length_a 18.028(3)
_cell_length_b 18.028(3)
_cell_length_c 8.1143(16)
_cell_measurement_temperature 120(2)
_cell_volume 2637.3(7)
_computing_cell_refinement 'DENZO-SMN (Otwinowski & Minor, 1997)'
_computing_data_collection 'Collect (Hooft, 1999)'
_computing_data_reduction 'DENZO-SMN (Otwinowski & Minor, 1997)'
_computing_molecular_graphics 'X-Seed (Barbour, 1999)'
_computing_publication_material 'CIFTAB (Sheldrick, 1997)'
_computing_structure_refinement 'SHELXL-97 (Sheldrick, 1997)'
_computing_structure_solution 'SHELXS-97 (Sheldrick, 1990)'
_diffrn_ambient_temperature 120(2)
_diffrn_detector_area_resol_mean 0.71
_diffrn_measured_fraction_theta_full 0.839
_diffrn_measured_fraction_theta_max 0.839
_diffrn_measurement_device_type 'Nonius KappaCCD'
_diffrn_radiation_monochromator graphite
_diffrn_radiation_source 'fine-focus sealed tube'
_diffrn_radiation_type MoK\a
_diffrn_radiation_wavelength 0.71073
_diffrn_reflns_av_R_equivalents 0.0564
_diffrn_reflns_av_sigmaI/netI 0.0888
_diffrn_reflns_limit_h_max 23
_diffrn_reflns_limit_h_min -23
_diffrn_reflns_limit_k_max 16
_diffrn_reflns_limit_k_min -16
_diffrn_reflns_limit_l_max 7
_diffrn_reflns_limit_l_min -10
_diffrn_reflns_number 4131
_diffrn_reflns_theta_full 27.45
_diffrn_reflns_theta_max 27.45
_diffrn_reflns_theta_min 2.75
_diffrn_standards_decay_% 0.0
_exptl_absorpt_coefficient_mu 0.482
_exptl_absorpt_correction_type multi-scan
_exptl_crystal_colour Green/blue
_exptl_crystal_density_diffrn 1.428
_exptl_crystal_density_method 'not measured'
_exptl_crystal_description Block
_exptl_crystal_F_000 1188
_exptl_crystal_size_max 0.3
_exptl_crystal_size_mid 0.3
_exptl_crystal_size_min 0.4
_refine_diff_density_max 0.349
_refine_diff_density_min -0.500
_refine_diff_density_rms 0.076
_refine_ls_extinction_coef 0.0121(11)
_refine_ls_extinction_expression Fc^*^==kFc[1+0.001xFc^2^\l^3^/sin(2\q)]^-1/4^
_refine_ls_extinction_method SHELXL
_refine_ls_goodness_of_fit_ref 1.000
_refine_ls_hydrogen_treatment mixed
_refine_ls_matrix_type full
_refine_ls_number_parameters 210
_refine_ls_number_reflns 2540
_refine_ls_number_restraints 2
_refine_ls_restrained_S_all 1.000
_refine_ls_R_factor_all 0.0822
_refine_ls_R_factor_gt 0.0406
_refine_ls_shift/su_max 1.898
_refine_ls_shift/su_mean 0.015
_refine_ls_structure_factor_coef Fsqd
_refine_ls_weighting_details 'calc w==1/[\s^2^(Fo^2^)+(0.0396P)^2^+0.0000P] where P==(Fo^2^+2Fc^2^)/3'
_refine_ls_weighting_scheme calc
_refine_ls_wR_factor_gt 0.0847
_refine_ls_wR_factor_ref 0.0958
_reflns_number_gt 1738
_reflns_number_total 2540
_reflns_threshold_expression >2sigma(I)
_cod_data_source_file b402884h.txt
_cod_data_source_block C:\Dave\Structs\TUPNiSO4\DTNi021\DTNI021.CIF
_cod_original_sg_symbol_H-M P4/n
_cod_database_code 7102681

loop_
_symmetry_equiv_pos_as_xyz
'x, y, z'
'-y+1/2, x, z'
'-x+1/2, -y+1/2, z'
'y, -x+1/2, z'
'-x, -y, -z'
'y-1/2, -x, -z'
'x-1/2, y-1/2, -z'
'-y, x-1/2, -z'

loop_
_atom_site_label
_atom_site_type_symbol
_atom_site_fract_x
_atom_site_fract_y
_atom_site_fract_z
_atom_site_U_iso_or_equiv
_atom_site_adp_type
_atom_site_occupancy
_atom_site_symmetry_multiplicity
_atom_site_calc_flag
_atom_site_refinement_flags
_atom_site_disorder_assembly
_atom_site_disorder_group
Ni1 Ni 0.7500 0.7500 0.24189(7) 0.0181(2) Uani 1 4 d S . .
S1 S 0.7500 1.2500 0.5000 0.0214(3) Uani 1 4 d S . .
N2 N 0.77587(10) 1.03467(9) 0.4842(2) 0.0261(5) Uani 1 1 d . A .
H2N H 0.7753 1.0824 0.4613 0.031 Uiso 1 1 calc R . .
C5 C 0.76169(12) 0.91041(11) 0.3565(3) 0.0222(5) Uani 1 1 d . . .
H5 H 0.7920 0.8888 0.4394 0.027 Uiso 1 1 calc R . .
C8 C 0.83779(12) 1.13245(11) 0.9943(3) 0.0264(6) Uani 1 1 d . . .
H8 H 0.8090 1.1728 0.9547 0.032 Uiso 1 1 calc R . .
N1 N 0.73260(9) 0.86649(9) 0.2403(2) 0.0199(4) Uani 1 1 d . . .
C3 C 0.70980(13) 1.01794(12) 0.2326(3) 0.0285(6) Uani 1 1 d . . .
H3 H 0.7027 1.0701 0.2282 0.034 Uiso 1 1 calc R . .
N3 N 0.81998(10) 1.07297(10) 0.7330(2) 0.0258(5) Uani 1 1 d . A .
H3N H 0.8133 1.1174 0.6907 0.031 Uiso 1 1 calc R . .
C1 C 0.69168(12) 0.89783(12) 0.1219(3) 0.0279(6) Uani 1 1 d . . .
H1 H 0.6692 0.8667 0.0416 0.033 Uiso 1 1 calc R . .
C9 C 0.86886(13) 1.13626(13) 1.1492(3) 0.0293(6) Uani 1 1 d . . .
H9 H 0.8613 1.1794 1.2141 0.035 Uiso 1 1 calc R . .
C2 C 0.68068(13) 0.97309(12) 0.1114(3) 0.0324(6) Uani 1 1 d . . .
H2 H 0.6535 0.9938 0.0222 0.039 Uiso 1 1 calc R . .
C10 C 0.91105(13) 1.07815(13) 1.2126(3) 0.0298(6) Uani 1 1 d . . .
O3A O 0.7938(3) 0.9513(5) 0.6875(14) 0.0309(16) Uani 0.50 1 d P A 1
C11 C 0.91804(14) 1.01574(13) 1.1155(3) 0.0358(7) Uani 1 1 d . . .
H11 H 0.9446 0.9744 1.1578 0.043 Uiso 1 1 calc R . .
C4 C 0.74927(11) 0.98659(11) 0.3606(3) 0.0220(5) Uani 1 1 d . . .
C7 C 0.84789(12) 1.07052(12) 0.8953(3) 0.0247(6) Uani 1 1 d . . .
C6 C 0.80226(14) 1.01512(13) 0.6349(3) 0.0324(6) Uani 1 1 d . . .
C13 C 0.94877(15) 1.08358(16) 1.3767(3) 0.0460(7) Uani 1 1 d . . .
H13A H 0.9483 1.0349 1.4305 0.069 Uiso 1 1 calc R . .
H13C H 0.9225 1.1195 1.4460 0.069 Uiso 1 1 calc R . .
H13B H 1.0002 1.0999 1.3611 0.069 Uiso 1 1 calc R . .
C12 C 0.88804(13) 1.01083(13) 0.9588(3) 0.0347(7) Uani 1 1 d . . .
H12 H 0.8947 0.9671 0.8951 0.042 Uiso 1 1 calc R . .
O4 O 0.68993(8) 1.28093(8) 0.6018(2) 0.0377(5) Uani 1 1 d . . .
O1 O 0.7500 0.7500 0.4979(5) 0.0260(9) Uani 1 4 d S . .
O2 O 0.7500 0.7500 -0.0195(5) 0.0242(8) Uani 1 4 d S . .
O5 O 0.8406(2) 0.8055(2) 0.7357(4) 0.0278(8) Uani 0.50 1 d PD . .
H3O H 0.727(5) 0.777(5) -0.080(8) 0.00(2) Uiso 0.25 1 d P . .
H2O H 0.723(5) 0.726(5) 0.529(10) 0.00(2) Uiso 0.25 1 d P . .
O3B O 0.8250(4) 0.9497(5) 0.6671(14) 0.044(2) Uani 0.50 1 d P A 2
H4O H 0.879(3) 0.788(3) 0.719(6) 0.030(17) Uiso 0.50 1 d PD . .
H5O H 0.853(2) 0.851(3) 0.724(6) 0.020(13) Uiso 0.50 1 d PD . .

loop_
_atom_site_aniso_label
_atom_site_aniso_U_11
_atom_site_aniso_U_22
_atom_site_aniso_U_33
_atom_site_aniso_U_23
_atom_site_aniso_U_13
_atom_site_aniso_U_12
Ni1 0.0179(2) 0.0179(2) 0.0185(4) 0.000 0.000 0.000
S1 0.0173(4) 0.0173(4) 0.0296(8) 0.000 0.000 0.000
N2 0.0380(11) 0.0132(9) 0.0271(13) -0.0004(9) -0.0050(10) -0.0009(8)
C5 0.0229(11) 0.0204(12) 0.0233(14) 0.0001(11) -0.0023(11) 0.0026(9)
C8 0.0251(12) 0.0195(12) 0.0346(16) -0.0022(12) 0.0033(12) -0.0003(9)
N1 0.0172(9) 0.0212(10) 0.0214(12) 0.0005(9) -0.0015(9) 0.0001(8)
C3 0.0323(13) 0.0181(12) 0.0351(17) 0.0021(12) -0.0023(12) 0.0032(10)
N3 0.0361(12) 0.0155(10) 0.0259(13) -0.0007(9) -0.0032(9) -0.0009(8)
C1 0.0297(13) 0.0250(13) 0.0291(16) -0.0007(11) -0.0098(12) 0.0016(10)
C9 0.0321(14) 0.0277(13) 0.0280(16) -0.0086(12) 0.0065(12) -0.0053(10)
C2 0.0369(14) 0.0283(13) 0.0320(17) 0.0024(12) -0.0123(13) 0.0070(10)
C10 0.0269(13) 0.0366(15) 0.0258(16) 0.0009(12) 0.0026(11) -0.0058(11)
O3A 0.041(4) 0.018(3) 0.033(3) 0.003(2) -0.011(4) -0.003(3)
C11 0.0419(15) 0.0298(14) 0.0357(18) 0.0033(13) -0.0042(13) 0.0100(11)
C4 0.0230(12) 0.0202(12) 0.0229(14) -0.0001(11) 0.0014(11) -0.0019(9)
C7 0.0257(12) 0.0248(13) 0.0237(15) 0.0006(11) 0.0014(11) -0.0038(10)
C6 0.0453(16) 0.0207(13) 0.0310(17) 0.0007(13) -0.0035(13) -0.0005(11)
C13 0.0466(17) 0.0543(18) 0.0372(19) -0.0043(15) -0.0051(14) -0.0006(13)
C12 0.0468(16) 0.0240(13) 0.0332(18) -0.0048(12) -0.0035(14) 0.0079(11)
O4 0.0311(9) 0.0291(9) 0.0529(13) -0.0075(8) 0.0191(9) 0.0014(7)
O1 0.0268(14) 0.0268(14) 0.024(2) 0.000 0.000 0.000
O2 0.0267(12) 0.0267(12) 0.019(2) 0.000 0.000 0.000
O5 0.024(2) 0.028(2) 0.032(2) 0.0032(17) -0.0014(16) 0.0000(17)
O3B 0.073(6) 0.017(2) 0.042(4) -0.002(2) -0.029(5) 0.009(4)

loop_
_atom_type_symbol
_atom_type_description
_atom_type_scat_dispersion_real
_atom_type_scat_dispersion_imag
_atom_type_scat_source
C C 0.0033 0.0016 'International Tables Vol C Tables 4.2.6.8 and 6.1.1.4'
H H 0.0000 0.0000 'International Tables Vol C Tables 4.2.6.8 and 6.1.1.4'
N N 0.0061 0.0033 'International Tables Vol C Tables 4.2.6.8 and 6.1.1.4'
O O 0.0106 0.0060 'International Tables Vol C Tables 4.2.6.8 and 6.1.1.4'
S S 0.1246 0.1234 'International Tables Vol C Tables 4.2.6.8 and 6.1.1.4'
Ni Ni 0.3393 1.1124 'International Tables Vol C Tables 4.2.6.8 and 6.1.1.4'

loop_
_geom_angle_atom_site_label_1
_geom_angle_atom_site_label_2
_geom_angle_atom_site_label_3
_geom_angle
_geom_angle_site_symmetry_1
_geom_angle_site_symmetry_3
O1 Ni1 O2 180.000(1) . .
O1 Ni1 N1 90.35(5) . 2_655
O2 Ni1 N1 89.65(5) . 2_655
O1 Ni1 N1 90.35(5) . .
O2 Ni1 N1 89.65(5) . .
N1 Ni1 N1 89.998(1) 2_655 .
O1 Ni1 N1 90.35(5) . 3_665
O2 Ni1 N1 89.65(5) . 3_665
N1 Ni1 N1 89.998(1) 2_655 3_665
N1 Ni1 N1 179.31(11) . 3_665
O1 Ni1 N1 90.35(5) . 4_565
O2 Ni1 N1 89.65(5) . 4_565
N1 Ni1 N1 179.31(11) 2_655 4_565
N1 Ni1 N1 89.998(1) . 4_565
N1 Ni1 N1 89.998(1) 3_665 4_565
O4 S1 O4 108.37(7) 8_766 3_675
O4 S1 O4 108.37(7) 8_766 .
O4 S1 O4 111.69(14) 3_675 .
O4 S1 O4 111.69(14) 8_766 6_576
O4 S1 O4 108.37(7) 3_675 6_576
O4 S1 O4 108.37(7) . 6_576
C6 N2 C4 126.87(18) . .
N1 C5 C4 122.5(2) . .
C9 C8 C7 121.0(2) . .
C1 N1 C5 118.19(19) . .
C1 N1 Ni1 120.27(15) . .
C5 N1 Ni1 121.54(14) . .
C2 C3 C4 119.6(2) . .
C6 N3 C7 127.6(2) . .
N1 C1 C2 122.8(2) . .
C8 C9 C10 121.4(2) . .
C1 C2 C3 118.7(2) . .
C11 C10 C9 116.9(2) . .
C11 C10 C13 121.3(2) . .
C9 C10 C13 121.8(2) . .
C10 C11 C12 122.8(2) . .
C3 C4 C5 118.0(2) . .
C3 C4 N2 117.32(19) . .
C5 C4 N2 124.7(2) . .
C8 C7 C12 118.3(2) . .
C8 C7 N3 118.0(2) . .
C12 C7 N3 123.7(2) . .
O3A C6 O3B 27.0(4) . .
O3A C6 N3 123.0(6) . .
O3B C6 N3 121.1(5) . .
O3A C6 N2 120.6(5) . .
O3B C6 N2 122.5(6) . .
N3 C6 N2 114.4(2) . .
C11 C12 C7 119.5(2) . .

loop_
_geom_bond_atom_site_label_1
_geom_bond_atom_site_label_2
_geom_bond_distance
_geom_bond_site_symmetry_2
Ni1 O1 2.077(4) .
Ni1 O2 2.121(4) .
Ni1 N1 2.1234(17) 2_655
Ni1 N1 2.1234(17) .
Ni1 N1 2.1234(17) 3_665
Ni1 N1 2.1234(17) 4_565
S1 O4 1.4720(15) 8_766
S1 O4 1.4720(15) 3_675
S1 O4 1.4720(15) .
S1 O4 1.4720(15) 6_576
N2 C6 1.359(3) .
N2 C4 1.410(3) .
C5 N1 1.338(3) .
C5 C4 1.392(3) .
C8 C9 1.377(3) .
C8 C7 1.388(3) .
N1 C1 1.336(3) .
C3 C2 1.377(3) .
C3 C4 1.380(3) .
N3 C6 1.350(3) .
N3 C7 1.410(3) .
C1 C2 1.374(3) .
C9 C10 1.393(3) .
C10 C11 1.379(3) .
C10 C13 1.499(3) .
O3A C6 1.237(10) .
C11 C12 1.384(4) .
C7 C12 1.396(3) .
C6 O3B 1.277(10) .

loop_
_geom_hbond_atom_site_label_D
_geom_hbond_atom_site_label_H
_geom_hbond_atom_site_label_A
_geom_hbond_distance_DH
_geom_hbond_distance_HA
_geom_hbond_distance_DA
_geom_hbond_angle_DHA
_geom_hbond_site_symmetry_A
N2 H2N O4 0.88 2.25 3.061(2) 153.7 8_766
N3 H3N O4 0.88 1.97 2.846(2) 173.7 3_675
O2 H3O O5 0.80(6) 1.98(6) 2.759(5) 165(8) 2_654
O1 H2O O5 0.70(6) 2.11(7) 2.719(4) 147(9) 3_665
O5 H4O O3A 0.77(5) 1.99(5) 2.709(10) 156(5) 4_565
O5 H4O O3B 0.77(5) 2.45(5) 3.117(10) 147(5) 4_565
O5 H5O O3B 0.87(5) 1.90(5) 2.672(11) 148(4) .
O5 H5O O3A 0.87(5) 2.12(5) 2.788(10) 134(4) .
